data_4503049
loop_
_publ_author_name
'Neels, Antonia'
'Mantero, D\'eborah Gonz\'alez'
'Stoeckli-Evans, Helen'

_publ_section_title
;
 Solid-State Synthesis of New Diimide Compounds: A Two-Step Reaction
 Followed by X-ray Powder Diffraction
;
_journal_issue 4
_journal_name_full 'Crystal Growth &amp; Design'
_journal_page_first 1147
_journal_paper_doi 10.1021/cg070058q
_journal_volume 8
_journal_year 2008
_chemical_compound_source synthesis
_chemical_formula_analytical 'C20 H18 N4 O8'
_chemical_formula_moiety 'C10 H4 O8, 2(C5 H7 N2)'
_chemical_formula_structural 'C20 H18 N4 O8'
_chemical_formula_sum 'C20 H18 N4 O8'
_chemical_formula_weight 442.38
_chemical_name_systematic ' ?'
_space_group_IT_number 2
_symmetry_cell_setting triclinic
_symmetry_space_group_name_Hall '-P 1'
_symmetry_space_group_name_H-M 'P -1'
_audit_creation_date 2005-05-23T22:14
_audit_creation_method 'from EXP file using GSAS2CIF'
_audit_update_record ' 2005-05-23T22:14  Initial CIF as created by GSAS2CIF'
_cell_angle_alpha 96.3647(14)
_cell_angle_beta 95.9064(15)
_cell_angle_gamma 108.8978(12)
_cell_formula_units_Z 1
_cell_length_a 11.39876(18)
_cell_length_b 11.86430(15)
_cell_length_c 3.80225(6)
_cell_measurement_temperature 293
_cell_volume 478.197(13)
_computing_data_collection 'WinXPow, Stoe & Cie (1997)'
_computing_data_reduction 'WinXPow, Stoe & Cie (1997)'
_computing_molecular_graphics PLATON04
_computing_publication_material GSAS
_computing_structure_refinement GSAS
_computing_structure_solution DASH
_diffrn_ambient_temperature 293
_diffrn_detector 'linear PSD'
_diffrn_measurement_device_type 'Stoe STADIP'
_diffrn_radiation_monochromator 'curved Ge111'
_diffrn_radiation_polarisn_ratio 0.564
_diffrn_radiation_probe x-ray
_diffrn_radiation_type 'Cu K\a1'
_diffrn_radiation_wavelength 1.54051
_diffrn_source X-rays
_diffrn_source_target 'Cu \Ka'
_diffrn_source_type 'sealed tube'
_exptl_absorpt_coefficient_mu 1.032
_exptl_absorpt_correction_T_max 1.00000
_exptl_absorpt_correction_T_min 1.00000
_exptl_absorpt_process_details
;   GSAS Absorption/surface roughness correction: function number 0
 No correction is applied.
;
_exptl_crystal_density_diffrn 1.536
_pd_block_id 2005-05-23T22:14|2a|g|g
_pd_calc_method 'Rietveld Refinement'
_pd_char_colour white
_pd_char_particle_morphology powder
_pd_instr_location ' ?'
_pd_meas_2theta_range_inc 0.01
_pd_meas_2theta_range_max 99.99
_pd_meas_2theta_range_min 4.0
_pd_meas_number_of_points 9600
_pd_meas_scan_method step
_pd_phase_name 2a
_pd_prep_temperature 293
_pd_proc_2theta_range_inc 0.01
_pd_proc_2theta_range_max 99.96839
_pd_proc_2theta_range_min 3.97839
_pd_proc_info_datetime 2005-05-23T22:14:49
_pd_proc_info_excluded_regions
; data <4deg excluded - no reflections observed
data >80deg excluded - strong overlapp of reflections
;
_pd_proc_ls_background_function
;   GSAS Background function number 2 with 15 terms.
 Cosine Fourier series
      1:    55377.0     2:   -172114.     3:    248316.     4:   -145878.    
      5:   -133760.     6:    385263.     7:   -429627.     8:    289395.    
      9:   -121282.    10:    33744.9    11:   -20641.3    12:    25438.0    
     13:   -19501.3    14:    8220.31    15:   -1515.63    
;
_pd_proc_ls_peak_cutoff 0.00100
_pd_proc_ls_pref_orient_corr
;   March-Dollase
 AXIS  1 Ratio=     1.088 Frac     1.000  h= 0.000  k= 1.000  l= 0.000
 AXIS  2 Ratio=     1.000 Frac     0.000  h= 1.000  k= 0.000  l= 1.000
 Prefered orientation correction range: Min=   0.77655, Max=   1.13479
;
_pd_proc_ls_profile_function
;
 CW Profile function number 2 with  18 terms
 Profile coefficients for Simpson's rule integration of pseudovoigt function
 C.J. Howard (1982). J. Appl. Cryst.,15,615-620.
 P. Thompson, D.E. Cox & J.B. Hastings (1987). J. Appl. Cryst.,20,79-83.
 Peak tails are ignored  where the intensity is below 0.0010 times the peak
   Aniso. broadening axis   0.0   0.0   1.0
;
_pd_proc_ls_prof_R_factor 0.0385
_pd_proc_ls_prof_wR_expected 0.0217
_pd_proc_ls_prof_wR_factor 0.0519
_pd_proc_number_of_points 9600
_pd_spec_mounting
;
capillary
;
_pd_spec_mount_mode transmission
_pd_spec_shape cylinder
_pd_spec_size_axial 0.5
_pd_spec_size_equat 5
_pd_spec_size_thick 0.5
_refine_diff_density_max 0.275
_refine_diff_density_min -0.297
_refine_ls_goodness_of_fit_all 2.51
_refine_ls_hydrogen_treatment constr
_refine_ls_matrix_type full
_refine_ls_number_parameters 73
_refine_ls_number_restraints 84
_refine_ls_R_Fsqd_factor 0.09115
_refine_ls_shift/su_max 0.04
_refine_ls_shift/su_mean 0.00
_reflns_d_resolution_high 1.200
_reflns_d_resolution_low 11.092
_reflns_limit_h_max 9
_reflns_limit_h_min 0
_reflns_limit_k_max 9
_reflns_limit_k_min -10
_reflns_limit_l_max 3
_reflns_limit_l_min -3
_reflns_number_observed 1148
_cod_data_source_file cg070058q-file003.cif
_cod_data_source_block 2a_publ
_cod_depositor_comments
;
The following automatic conversions were performed:

'_geom_bond_publ_flag' value 'N' changed to 'n' according to
/home/saulius/struct/CIF-dictionaries/cif_core.dic dictionary named
'cif_core.dic' version 2.4.1 from 2010-06-29 (42
times).

'_geom_angle_publ_flag' value 'N' changed to 'n' according
to /home/saulius/struct/CIF-dictionaries/cif_core.dic dictionary
named 'cif_core.dic' version 2.4.1 from 2010-06-29 (41 time).

Automatic conversion script
Id: cif_fix_values 1715 2011-07-08 13:25:40Z adriana 
;
_cod_original_cell_volume 478.19(1)
_cod_original_sg_symbol_H-M 'p -1'
_cod_database_code 4503049
_refine_ls_r_f_factor 0.0635
_gsas_exptl_extinct_corr_t_min 1.00000
_gsas_exptl_extinct_corr_t_max 1.00000

loop_
_symmetry_equiv_pos_site_id
_symmetry_equiv_pos_as_xyz
1 +x,+y,+z
-1 -x,-y,-z

loop_
_atom_site_type_symbol
_atom_site_label
_atom_site_fract_x
_atom_site_fract_y
_atom_site_fract_z
_atom_site_occupancy
_atom_site_thermal_displace_type
_atom_site_U_iso_or_equiv
_atom_site_symmetry_multiplicity
C C1 0.45835(24) 0.37432(20) 0.4822(11) 1.0 Uiso 0.0436(13) 2
C C2 0.37699(24) 0.42968(21) 0.3255(12) 1.0 Uiso 0.0436(13) 2
C C3 0.58021(23) 0.44469(23) 0.6398(13) 1.0 Uiso 0.0436(13) 2
C C4 0.42441(31) 0.23992(26) 0.5067(12) 1.0 Uiso 0.0436(13) 2
C C5 0.24586(28) 0.37573(28) 0.1329(11) 1.0 Uiso 0.0436(13) 2
C C6 0.75279(20) 0.14081(18) 0.1712(8) 1.0 Uiso 0.0436(13) 2
C C7 0.77219(18) 0.26267(19) 0.2812(9) 1.0 Uiso 0.0436(13) 2
C C8 0.88203(22) 0.33545(8) 0.4944(9) 1.0 Uiso 0.0436(13) 2
C C9 0.95854(18) 0.17213(19) 0.4821(9) 1.0 Uiso 0.0436(13) 2
C C10 0.84898(23) 0.09725(9) 0.2775(9) 1.0 Uiso 0.0436(13) 2
N N1 0.97442(24) 0.29065(24) 0.5801(10) 1.0 Uiso 0.0488(9) 2
N N2 0.64283(24) 0.07083(23) -0.0355(8) 1.0 Uiso 0.0488(9) 2
O O1 0.50191(31) 0.20497(33) 0.6822(10) 1.0 Uiso 0.0488(9) 2
O O2 0.31623(24) 0.16464(33) 0.3545(10) 1.0 Uiso 0.0488(9) 2
O O3 0.18872(32) 0.25972(23) 0.0649(10) 1.0 Uiso 0.0488(9) 2
O O4 0.18372(33) 0.44053(32) 0.0391(10) 1.0 Uiso 0.0488(9) 2
H H3 0.63694 0.40619 0.70124 1.0 Uiso 0.025 2
H H7 0.70875 0.293 0.21628 1.0 Uiso 0.025 2
H H8 0.89622 0.41682 0.56702 1.0 Uiso 0.025 2
H H9 1.02347 0.14409 0.55036 1.0 Uiso 0.025 2
H H10 0.8382 0.01687 0.20039 1.0 Uiso 0.025 2
H H1 1.04389 0.33688 0.71229 1.0 Uiso 0.025 2
H H2A 0.63011 -0.00408 -0.10781 1.0 Uiso 0.025 2
H H2B 0.58566 0.10107 -0.09118 1.0 Uiso 0.025 2
H H1O 0.20145 0.15954 0.1883 1.0 Uiso 0.025 2

loop_
_atom_type_symbol
_atom_type_number_in_cell
_atom_type_scat_dispersion_real
_atom_type_scat_dispersion_imag
_atom_type_scat_Cromer_Mann_a1
_atom_type_scat_Cromer_Mann_a2
_atom_type_scat_Cromer_Mann_a3
_atom_type_scat_Cromer_Mann_a4
_atom_type_scat_Cromer_Mann_b1
_atom_type_scat_Cromer_Mann_b2
_atom_type_scat_Cromer_Mann_b3
_atom_type_scat_Cromer_Mann_b4
_atom_type_scat_Cromer_Mann_c
_atom_type_scat_source
C 20.0 0.017 0.009 2.31000 20.8439 1.02000 10.2075 1.58860 0.56870 0.86500 51.6512 0.21560 International_Tables_Vol_C
N 4.0 0.029 0.018 12.2126 0.00570 3.13220 9.89330 2.01250 28.9975 1.16630 0.58260 -11.529 International_Tables_Vol_C
O 8.0 0.047 0.032 3.04850 13.2771 2.28680 5.70110 1.54630 0.32390 0.86700 32.9089 0.25080 International_Tables_Vol_C
H 18.0 0.000 0.000 0.49300 10.5109 0.32291 26.1257 0.14019 3.14236 0.04081 57.7997 0.00304 International_Tables_Vol_C

loop_
_geom_angle_atom_site_label_1
_geom_angle_atom_site_label_2
_geom_angle_atom_site_label_3
_geom_angle
_geom_angle_site_symmetry_1
_geom_angle_site_symmetry_3
_geom_angle_publ_flag
C2 C1 C3 119.88(19) 1_555 1_555 n
C2 C1 C4 125.71(22) 1_555 1_555 n
C3 C1 C4 114.38(21) 1_555 1_555 n
C1 C2 C3 117.77(19) 1_555 -1_666 n
C1 C2 C5 130.52(23) 1_555 1_555 n
C3 C2 C5 111.66(21) -1_666 1_555 n
C1 C3 C2 122.17(11) 1_555 -1_666 n
C1 C3 H3 118.64(27) 1_555 1_555 n
C2 C3 H3 118.86(27) -1_666 1_555 n
C1 C4 O1 118.84(31) 1_555 1_555 n
C1 C4 O2 120.09(30) 1_555 1_555 n
O1 C4 O2 121.05(32) 1_555 1_555 n
C2 C5 O3 121.80(30) 1_555 1_555 n
C2 C5 O4 121.52(32) 1_555 1_555 n
O3 C5 O4 116.64(32) 1_555 1_555 n
C7 C6 C10 117.72(13) 1_555 1_555 n
C7 C6 N2 119.01(18) 1_555 1_555 n
C10 C6 N2 123.26(18) 1_555 1_555 n
C6 C7 C8 120.32(9) 1_555 1_555 n
C6 C7 H7 118.96(19) 1_555 1_555 n
C8 C7 H7 120.68(20) 1_555 1_555 n
C7 C8 N1 119.93(12) 1_555 1_555 n
C7 C8 H8 120.98(19) 1_555 1_555 n
N1 C8 H8 118.93(20) 1_555 1_555 n
C10 C9 N1 119.65(11) 1_555 1_555 n
C10 C9 H9 121.30(19) 1_555 1_555 n
N1 C9 H9 119.03(20) 1_555 1_555 n
C6 C10 C9 120.84(9) 1_555 1_555 n
C6 C10 H10 118.56(19) 1_555 1_555 n
C9 C10 H10 120.57(20) 1_555 1_555 n
C8 N1 C9 121.40(17) 1_555 1_555 n
C8 N1 H1 119.79(26) 1_555 1_555 n
C9 N1 H1 118.69(26) 1_555 1_555 n
C6 N2 H2A 119.97(24) 1_555 1_555 n
C6 N2 H2B 120.12(25) 1_555 1_555 n
H2A N2 H2B 119.89(28) 1_555 1_555 n
C4 O2 H1O 142.2(4) 1_555 1_555 n
C5 O3 H1O 137.22(33) 1_555 1_555 n
N2 H2A H2B 30.02(16) 1_555 1_555 n
N2 H2B H2A 30.08(17) 1_555 1_555 n
O2 H1O O3 119.39(20) 1_555 1_555 n

loop_
_geom_bond_atom_site_label_1
_geom_bond_atom_site_label_2
_geom_bond_distance
_geom_bond_site_symmetry_2
_geom_bond_publ_flag
C1 C2 1.4192(24) 1_555 n
C1 C3 1.3972(25) 1_555 n
C1 C4 1.5304(27) 1_555 n
C2 C1 1.4192(24) 1_555 n
C2 C3 1.3961(24) -1_666 n
C2 C5 1.4937(27) 1_555 n
C3 C1 1.3972(25) 1_555 n
C3 C2 1.3961(24) -1_666 n
C3 H3 0.93015(35) 1_555 n
C4 C1 1.5304(27) 1_555 n
C4 O1 1.2548(28) 1_555 n
C4 O2 1.2955(28) 1_555 n
C5 C2 1.4937(27) 1_555 n
C5 O3 1.3005(28) 1_555 n
C5 O4 1.2576(29) 1_555 n
C6 C7 1.3978(22) 1_555 n
C6 C10 1.3982(22) 1_555 n
C6 N2 1.3625(25) 1_555 n
C7 C6 1.3978(22) 1_555 n
C7 C8 1.3806(21) 1_555 n
C7 H7 0.93003(35) 1_555 n
C8 C7 1.3806(21) 1_555 n
C8 N1 1.3521(25) 1_555 n
C8 H8 0.93005(35) 1_555 n
C9 C10 1.3719(21) 1_555 n
C9 N1 1.3616(25) 1_555 n
C9 H9 0.93007(35) 1_555 n
C10 C6 1.3982(22) 1_555 n
C10 C9 1.3719(21) 1_555 n
C10 H10 0.93013(35) 1_555 n
N1 C8 1.3521(25) 1_555 n
N1 C9 1.3616(25) 1_555 n
N1 H1 0.8695(23) 1_555 n
N2 C6 1.3625(25) 1_555 n
N2 H2A 0.8606(25) 1_555 n
N2 H2B 0.8591(24) 1_555 n
O1 C4 1.2548(28) 1_555 n
O2 C4 1.2955(28) 1_555 n
O2 H1O 1.3729(24) 1_555 n
O3 C5 1.3005(28) 1_555 n
O3 H1O 1.3694(24) 1_555 n
O4 C5 1.2576(29) 1_555 n
